data_4109207
loop_
_publ_author_name
'Jasmina Hafizovic'
'Morten Bj\/orgen'
'Unni Olsbye'
'Pascal D. C. Dietzel'
'Silvia Bordiga'
'Carmelo Prestipino'
'Carlo Lamberti'
'Karl Petter Lillerud'

_publ_contact_author_address
;
Department of Chemistry
University of Oslo
P.O. Box 1033 Blindern
N-0315 Oslo
Norway
;
_publ_contact_author_email k.p.lillerud@kjemi.uio.no
_publ_contact_author_name 'Prof. Karl Petter Lillerud'
_publ_section_title
;
 The Inconsistency in Adsorption Properties and Powder XRD Data of MOF-5
 Is Rationalized by Framework Interpenetration and the Presence of Organic
 and Inorganic Species in the Nanocavities
;
_journal_name_full 'Journal of the American Chemical Society'
_journal_page_first 3612
_journal_page_last 3620
_journal_paper_doi 10.1021/ja0675447
_journal_volume 129
_journal_year 2007
_chemical_formula_moiety 'C24 H12 O13 Zn4'
_chemical_formula_sum 'C24 H12 O13 Zn4'
_chemical_formula_weight 769.82
_chemical_name_systematic
;
 ?
;
_space_group_IT_number 166
_symmetry_cell_setting trigonal
_symmetry_space_group_name_Hall '-R 3 2"'
_symmetry_space_group_name_H-M 'R -3 m :H'
_atom_sites_solution_hydrogens geom
_atom_sites_solution_primary direct
_atom_sites_solution_secondary difmap
_audit_creation_method SHELXL-97
_cell_angle_alpha 90.000(11)
_cell_angle_beta 90.000(11)
_cell_angle_gamma 120.000(11)
_cell_formula_units_Z 12
_cell_length_a 18.452(6)
_cell_length_b 18.452(6)
_cell_length_c 44.933(6)
_cell_measurement_reflns_used 3294
_cell_measurement_temperature 573(2)
_cell_measurement_theta_max 14.01
_cell_measurement_theta_min 1.21
_cell_volume 13249(7)
_computing_cell_refinement 'Smart (Bruker, 1998)'
_computing_data_collection 'Smart (Bruker, 1998)'
_computing_data_reduction 'SAINT (Bruker, 2001)'
_computing_structure_refinement 'SHELXL-97 (Sheldrick, 1997)'
_computing_structure_solution 'SHELXS-97 (Sheldrick, 1997)'
_diffrn_ambient_temperature 573(2)
_diffrn_measured_fraction_theta_full 0.998
_diffrn_measured_fraction_theta_max 0.998
_diffrn_measurement_device_type 'Smart 6500 CCD'
_diffrn_measurement_method '\f scan'
_diffrn_radiation_monochromator Silicon
_diffrn_radiation_source Synchrotron
_diffrn_radiation_type Synchrotron
_diffrn_radiation_wavelength 0.38745
_diffrn_reflns_av_R_equivalents 0.0895
_diffrn_reflns_av_sigmaI/netI 0.0528
_diffrn_reflns_limit_h_max 23
_diffrn_reflns_limit_h_min -23
_diffrn_reflns_limit_k_max 23
_diffrn_reflns_limit_k_min -23
_diffrn_reflns_limit_l_max 56
_diffrn_reflns_limit_l_min -56
_diffrn_reflns_number 61633
_diffrn_reflns_theta_full 14.01
_diffrn_reflns_theta_max 14.01
_diffrn_reflns_theta_min 1.21
_diffrn_standards_decay_% 0
_exptl_absorpt_coefficient_mu 1.151
_exptl_absorpt_correction_T_max 0.8936
_exptl_absorpt_correction_T_min 0.8936
_exptl_absorpt_correction_type empirical
_exptl_absorpt_process_details 'SADABS (Sheldrick, 1997)'
_exptl_crystal_colour Colourless
_exptl_crystal_density_diffrn 1.158
_exptl_crystal_description Cube
_exptl_crystal_F_000 4560
_exptl_crystal_size_max 0.10
_exptl_crystal_size_mid 0.10
_exptl_crystal_size_min 0.10
_refine_diff_density_max 0.793
_refine_diff_density_min -1.280
_refine_diff_density_rms 0.073
_refine_ls_extinction_method none
_refine_ls_goodness_of_fit_ref 1.163
_refine_ls_hydrogen_treatment constr
_refine_ls_matrix_type full
_refine_ls_number_parameters 157
_refine_ls_number_reflns 3294
_refine_ls_number_restraints 0
_refine_ls_restrained_S_all 1.163
_refine_ls_R_factor_all 0.0685
_refine_ls_R_factor_gt 0.0374
_refine_ls_shift/su_max 0.001
_refine_ls_shift/su_mean 0.000
_refine_ls_structure_factor_coef Fsqd
_refine_ls_weighting_details 'calc w=1/[\s^2^(Fo^2^)+(0.0000P)^2^+56.9652P] where P=(Fo^2^+2Fc^2^)/3'
_refine_ls_weighting_scheme calc
_refine_ls_wR_factor_gt 0.0898
_refine_ls_wR_factor_ref 0.1201
_reflns_number_gt 2091
_reflns_number_total 3294
_reflns_threshold_expression >2sigma(I)
_cod_data_source_file ja0675447si20061026_031156.cif
_cod_data_source_block mof-5_m_int_300c
_cod_original_cell_volume 13249(6)
_cod_original_sg_symbol_H-M 'R -3 m'
_cod_database_code 4109207

loop_
_symmetry_equiv_pos_as_xyz
'x, y, z'
'-y, x-y, z'
'-x+y, -x, z'
'y, x, -z'
'x-y, -y, -z'
'-x, -x+y, -z'
'x+2/3, y+1/3, z+1/3'
'-y+2/3, x-y+1/3, z+1/3'
'-x+y+2/3, -x+1/3, z+1/3'
'y+2/3, x+1/3, -z+1/3'
'x-y+2/3, -y+1/3, -z+1/3'
'-x+2/3, -x+y+1/3, -z+1/3'
'x+1/3, y+2/3, z+2/3'
'-y+1/3, x-y+2/3, z+2/3'
'-x+y+1/3, -x+2/3, z+2/3'
'y+1/3, x+2/3, -z+2/3'
'x-y+1/3, -y+2/3, -z+2/3'
'-x+1/3, -x+y+2/3, -z+2/3'
'-x, -y, -z'
'y, -x+y, -z'
'x-y, x, -z'
'-y, -x, z'
'-x+y, y, z'
'x, x-y, z'
'-x+2/3, -y+1/3, -z+1/3'
'y+2/3, -x+y+1/3, -z+1/3'
'x-y+2/3, x+1/3, -z+1/3'
'-y+2/3, -x+1/3, z+1/3'
'-x+y+2/3, y+1/3, z+1/3'
'x+2/3, x-y+1/3, z+1/3'
'-x+1/3, -y+2/3, -z+2/3'
'y+1/3, -x+y+2/3, -z+2/3'
'x-y+1/3, x+2/3, -z+2/3'
'-y+1/3, -x+2/3, z+2/3'
'-x+y+1/3, y+2/3, z+2/3'
'x+1/3, x-y+2/3, z+2/3'

loop_
_atom_site_label
_atom_site_type_symbol
_atom_site_fract_x
_atom_site_fract_y
_atom_site_fract_z
_atom_site_U_iso_or_equiv
_atom_site_adp_type
_atom_site_occupancy
_atom_site_symmetry_multiplicity
_atom_site_calc_flag
_atom_site_refinement_flags
Zn10 Zn 0.391318(19) 0.608682(19) -0.000651(12) 0.04421(18) Uani 1 2 d S
Zn11 Zn 0.3333 0.6667 0.05788(2) 0.0447(3) Uani 1 6 d S
O10 O 0.3333 0.6667 0.01414(13) 0.0417(13) Uani 1 6 d S
O11 O 0.43085(15) 0.56915(15) 0.03219(10) 0.0953(17) Uani 1 2 d S
O12 O 0.39060(15) 0.60940(15) 0.07315(11) 0.0988(19) Uani 1 2 d S
O13 O 0.8617(2) 0.8453(2) 0.30856(9) 0.0947(12) Uani 1 1 d .
C11 C 0.7587(2) 0.5175(4) 0.22663(16) 0.077(2) Uani 1 2 d S
C12 C 0.7973(2) 0.5947(5) 0.24637(18) 0.087(2) Uani 1 2 d S
C13 C 0.7509(4) 0.6299(4) 0.25546(18) 0.140(3) Uani 1 1 d .
H13 H 0.6952 0.6063 0.2496 0.168 Uiso 1 1 calc R
C14 C 0.7870(4) 0.7012(4) 0.27348(17) 0.135(3) Uani 1 1 d .
H14 H 0.7549 0.7244 0.2796 0.163 Uiso 1 1 calc R
C15 C 0.8686(2) 0.7371(5) 0.28218(18) 0.086(2) Uani 1 2 d S
C16 C 0.9078(2) 0.8157(4) 0.30114(15) 0.0718(18) Uani 1 2 d S
Zn22 Zn 0.608627(19) 0.391373(19) 0.195230(12) 0.04545(19) Uani 1 2 d S
Zn21 Zn 0.6667 0.3333 0.13672(2) 0.0423(3) Uani 1 6 d S
O20 O 0.6667 0.3333 0.18059(13) 0.0446(14) Uani 1 6 d S
O21 O 0.60942(14) 0.39058(14) 0.12131(11) 0.0908(17) Uani 1 2 d S
O22 O 0.56925(15) 0.43075(15) 0.16215(10) 0.0989(18) Uani 1 2 d S
O23 O 0.6834(2) 0.4878(2) 0.21948(9) 0.1031(13) Uani 1 1 d .
C21 C 0.5745(2) 0.4255(2) 0.13457(15) 0.0699(18) Uani 1 2 d S
C22 C 0.5356(2) 0.4644(2) 0.11506(14) 0.077(2) Uani 1 2 d S
C23 C 0.5392(2) 0.4608(2) 0.08479(15) 0.087(2) Uani 1 2 d S
H23 H 0.5655 0.4345 0.0760 0.104 Uiso 1 2 calc SR
C24 C 0.5034(2) 0.4966(2) 0.06680(14) 0.090(2) Uani 1 2 d S
H24 H 0.5062 0.4938 0.0462 0.108 Uiso 1 2 calc SR
C25 C 0.4967(3) 0.5033(3) 0.12754(17) 0.159(6) Uani 1 2 d S
H25 H 0.4939 0.5061 0.1481 0.191 Uiso 1 2 calc SR
C26 C 0.4613(2) 0.5387(2) 0.10967(18) 0.157(6) Uani 1 2 d S
H26 H 0.4351 0.5649 0.1186 0.157 Uiso 1 2 calc SR
C27 C 0.4641(2) 0.5359(2) 0.07937(15) 0.078(2) Uani 1 2 d S
C28 C 0.4256(2) 0.5744(2) 0.06001(15) 0.0718(18) Uani 1 2 d S

loop_
_atom_site_aniso_label
_atom_site_aniso_U_11
_atom_site_aniso_U_22
_atom_site_aniso_U_33
_atom_site_aniso_U_23
_atom_site_aniso_U_13
_atom_site_aniso_U_12
Zn10 0.0443(3) 0.0443(3) 0.0453(3) -0.00113(12) 0.00113(12) 0.0230(3)
Zn11 0.0452(4) 0.0452(4) 0.0436(5) 0.000 0.000 0.02261(19)
O10 0.0403(19) 0.0403(19) 0.045(3) 0.000 0.000 0.0201(10)
O11 0.133(4) 0.133(4) 0.069(3) 0.0111(12) -0.0111(12) 0.104(4)
O12 0.140(4) 0.140(4) 0.075(3) 0.0080(12) -0.0080(12) 0.115(5)
O13 0.084(2) 0.081(2) 0.123(3) -0.056(2) -0.029(2) 0.044(2)
C11 0.083(4) 0.061(4) 0.080(4) -0.031(4) -0.0153(18) 0.031(2)
C12 0.083(4) 0.065(4) 0.106(5) -0.044(4) -0.022(2) 0.032(2)
C13 0.090(4) 0.126(6) 0.220(8) -0.117(6) -0.072(5) 0.065(4)
C14 0.103(5) 0.117(5) 0.211(8) -0.112(5) -0.069(5) 0.073(4)
C15 0.075(3) 0.070(5) 0.110(6) -0.047(4) -0.023(2) 0.035(2)
C16 0.082(4) 0.053(4) 0.070(4) -0.022(3) -0.0112(16) 0.0266(19)
Zn22 0.0458(3) 0.0458(3) 0.0465(3) -0.00043(13) 0.00043(13) 0.0242(3)
Zn21 0.0416(4) 0.0416(4) 0.0437(5) 0.000 0.000 0.02079(18)
O20 0.045(2) 0.045(2) 0.045(3) 0.000 0.000 0.0223(10)
O21 0.124(4) 0.124(4) 0.075(3) 0.0083(12) -0.0083(12) 0.100(4)
O22 0.144(4) 0.144(4) 0.065(3) 0.0088(12) -0.0088(12) 0.115(5)
O23 0.087(3) 0.087(3) 0.134(3) -0.063(2) -0.037(2) 0.042(2)
C21 0.076(3) 0.076(3) 0.072(4) 0.0108(17) -0.0108(17) 0.050(4)
C22 0.101(4) 0.101(4) 0.066(4) 0.0077(15) -0.0077(15) 0.078(5)
C23 0.122(5) 0.122(5) 0.068(4) 0.0034(16) -0.0034(16) 0.100(6)
C24 0.135(6) 0.135(6) 0.049(3) 0.0059(16) -0.0059(16) 0.105(6)
C25 0.291(14) 0.291(14) 0.053(4) 0.0037(18) -0.0037(18) 0.264(14)
C26 0.279(13) 0.279(13) 0.069(5) 0.0016(19) -0.0016(19) 0.257(14)
C27 0.101(4) 0.101(4) 0.066(4) 0.0086(16) -0.0086(16) 0.077(5)
C28 0.082(4) 0.082(4) 0.071(4) 0.0099(17) -0.0099(17) 0.055(4)

loop_
_atom_type_symbol
_atom_type_description
_atom_type_scat_dispersion_real
_atom_type_scat_dispersion_imag
_atom_type_scat_source
C C 0.0015 0.0009 'International Tables Vol C Tables 4.2.6.8 and 6.1.1.4'
O O 0.0056 0.0036 'International Tables Vol C Tables 4.2.6.8 and 6.1.1.4'
Zn Zn 0.3242 0.9375 'International Tables Vol C Tables 4.2.6.8 and 6.1.1.4'
H H 0.0000 0.0000 'International Tables Vol C Tables 4.2.6.8 and 6.1.1.4'

loop_
_geom_angle_atom_site_label_1
_geom_angle_atom_site_label_2
_geom_angle_atom_site_label_3
_geom_angle
_geom_angle_site_symmetry_1
_geom_angle_site_symmetry_3
O11 Zn10 O13 107.68(15) . 35_544
O11 Zn10 O13 107.68(15) . 14_654
O13 Zn10 O13 108.3(2) 35_544 14_654
O11 Zn10 O10 110.8(2) . .
O13 Zn10 O10 111.12(14) 35_544 .
O13 Zn10 O10 111.12(14) 14_654 .
O12 Zn11 O12 108.37(16) 2_665 3_565
O12 Zn11 O12 108.37(16) 2_665 .
O12 Zn11 O12 108.37(16) 3_565 .
O12 Zn11 O10 110.55(15) 2_665 .
O12 Zn11 O10 110.55(15) 3_565 .
O12 Zn11 O10 110.55(15) . .
Zn11 O10 Zn10 109.72(16) . 3_565
Zn11 O10 Zn10 109.72(16) . 2_665
Zn10 O10 Zn10 109.22(16) 3_565 2_665
Zn11 O10 Zn10 109.72(16) . .
Zn10 O10 Zn10 109.22(16) 3_565 .
Zn10 O10 Zn10 109.22(16) 2_665 .
C28 O11 Zn10 131.8(5) . .
C28 O12 Zn11 131.6(4) . .
C16 O13 Zn10 131.5(4) . 9_565
O23 C11 O23 125.7(6) . 23_655
O23 C11 C12 117.2(3) . .
O23 C11 C12 117.2(3) 23_655 .
C13 C12 C13 119.1(7) 23_655 .
C13 C12 C11 120.5(3) 23_655 .
C13 C12 C11 120.5(3) . .
C12 C13 C14 120.1(6) . .
C12 C13 H13 119.9 . .
C14 C13 H13 119.9 . .
C15 C14 C13 120.9(6) . .
C15 C14 H14 119.5 . .
C13 C14 H14 119.5 . .
C14 C15 C14 118.8(7) 23_655 .
C14 C15 C16 120.6(3) 23_655 .
C14 C15 C16 120.6(3) . .
O13 C16 O13 125.5(6) 23_655 .
O13 C16 C15 117.3(3) 23_655 .
O13 C16 C15 117.3(3) . .
O22 Zn22 O23 108.18(16) . .
O22 Zn22 O23 108.18(16) . 22_665
O23 Zn22 O23 108.2(3) . 22_665
O22 Zn22 O20 110.7(2) . .
O23 Zn22 O20 110.72(14) . .
O23 Zn22 O20 110.72(14) 22_665 .
O21 Zn21 O21 108.18(16) 2_655 3_665
O21 Zn21 O21 108.18(16) 2_655 .
O21 Zn21 O21 108.18(16) 3_665 .
O21 Zn21 O20 110.73(15) 2_655 .
O21 Zn21 O20 110.73(15) 3_665 .
O21 Zn21 O20 110.73(15) . .
Zn22 O20 Zn22 109.41(16) 3_665 2_655
Zn22 O20 Zn22 109.41(16) 3_665 .
Zn22 O20 Zn22 109.41(16) 2_655 .
Zn22 O20 Zn21 109.53(16) 3_665 .
Zn22 O20 Zn21 109.53(16) 2_655 .
Zn22 O20 Zn21 109.53(16) . .
C21 O21 Zn21 131.2(4) . .
C21 O22 Zn22 132.1(5) . .
C11 O23 Zn22 131.7(4) . .
O22 C21 O21 125.8(6) . .
O22 C21 C22 117.5(6) . .
O21 C21 C22 116.7(6) . .
C25 C22 C23 119.0(6) . .
C25 C22 C21 120.5(6) . .
C23 C22 C21 120.5(6) . .
C22 C23 C24 120.5(6) . .
C22 C23 H23 119.7 . .
C24 C23 H23 119.7 . .
C27 C24 C23 120.5(6) . .
C27 C24 H24 119.7 . .
C23 C24 H24 119.7 . .
C22 C25 C26 120.3(7) . .
C22 C25 H25 119.8 . .
C26 C25 H25 119.8 . .
C27 C26 C25 121.7(7) . .
C27 C26 H26 119.1 . .
C25 C26 H26 119.1 . .
C26 C27 C24 117.9(6) . .
C26 C27 C28 121.6(7) . .
C24 C27 C28 120.5(6) . .
O11 C28 O12 125.4(6) . .
O11 C28 C27 117.7(6) . .
O12 C28 C27 116.9(6) . .

loop_
_geom_bond_atom_site_label_1
_geom_bond_atom_site_label_2
_geom_bond_distance
_geom_bond_site_symmetry_2
Zn10 O11 1.943(4) .
Zn10 O13 1.947(3) 35_544
Zn10 O13 1.947(3) 14_654
Zn10 O10 1.969(2) .
Zn11 O12 1.954(5) 2_665
Zn11 O12 1.954(5) 3_565
Zn11 O12 1.954(5) .
Zn11 O10 1.966(6) .
O10 Zn10 1.969(2) 3_565
O10 Zn10 1.969(2) 2_665
O11 C28 1.261(8) .
O12 C28 1.265(8) .
O13 C16 1.265(4) .
O13 Zn10 1.948(3) 9_565
C11 O23 1.254(4) .
C11 O23 1.254(4) 23_655
C11 C12 1.519(9) .
C12 C13 1.372(7) 23_655
C12 C13 1.372(7) .
C13 C14 1.398(7) .
C13 H13 0.9300 .
C14 C15 1.364(7) .
C14 H14 0.9300 .
C15 C14 1.364(7) 23_655
C15 C16 1.517(8) .
C16 O13 1.265(4) 23_655
Zn22 O22 1.947(4) .
Zn22 O23 1.950(3) .
Zn22 O23 1.950(3) 22_665
Zn22 O20 1.968(2) .
Zn21 O21 1.956(4) 2_655
Zn21 O21 1.956(4) 3_665
Zn21 O21 1.956(4) .
Zn21 O20 1.971(6) .
O20 Zn22 1.968(2) 3_665
O20 Zn22 1.968(2) 2_655
O21 C21 1.265(8) .
O22 C21 1.251(8) .
C21 C22 1.520(8) .
C22 C25 1.365(10) .
C22 C23 1.365(9) .
C23 C24 1.401(9) .
C23 H23 0.9300 .
C24 C27 1.376(9) .
C24 H24 0.9300 .
C25 C26 1.387(10) .
C25 H25 0.9300 .
C26 C27 1.364(10) .
C26 H26 0.9300 .
C27 C28 1.506(8) .
